data_7700317
loop_
_publ_author_name
'Feng, Zhijun'
'Huang, Zeming'
'Wang, Shaowu'
'Wei, Yun'
'Zhou, Shuangliu'
'Zhu, Xiancui'

_publ_section_title
;
 Synthesis and characterization of 2-t-butylimino-functionalized indolyl
 rare-earth metal amido complexes for the catalytic addition of terminal
 alkynes to carbodiimides: the dimeric complexes with the alkynide species
 in the \m-\h<sup>1</sup>:\h<sup>2</sup> bonding modes.
;
_journal_issue 29
_journal_name_full 'Dalton transactions (Cambridge, England : 2003)'
_journal_page_first 11094
_journal_page_last 11102
_journal_paper_doi 10.1039/c9dt01582e
_journal_volume 48
_journal_year 2019
_chemical_formula_moiety 'C25 H51 N4 Nd Si4'
_chemical_formula_sum 'C25 H51 N4 Nd Si4'
_chemical_formula_weight 664.29
_space_group_crystal_system monoclinic
_space_group_IT_number 14
_space_group_name_Hall '-P 2ybc'
_space_group_name_H-M_alt 'P 1 21/c 1'
_symmetry_space_group_name_Hall '-P 2ybc'
_symmetry_space_group_name_H-M 'P 1 21/c 1'
_atom_sites_solution_hydrogens geom
_audit_creation_date 2019-02-10
_audit_creation_method
;
Olex2 1.2
(compiled 2018.05.29 svn.r3508 for OlexSys, GUI svn.r5506)
;
_audit_update_record
;
2019-02-10 deposited with the CCDC.    2019-06-18 downloaded from the CCDC.
;
_cell_angle_alpha 90
_cell_angle_beta 108.5360(10)
_cell_angle_gamma 90
_cell_formula_units_Z 4
_cell_length_a 18.3322(11)
_cell_length_b 11.7260(7)
_cell_length_c 17.2138(10)
_cell_measurement_reflns_used 9941
_cell_measurement_temperature 293(2)
_cell_measurement_theta_max 27.584
_cell_measurement_theta_min 2.240
_cell_volume 3508.4(4)
_computing_cell_refinement 'SAINT v7.34A (Bruker, 200?)'
_computing_data_collection 'SAINT v7.34A (Bruker, 200?)'
_computing_data_reduction 'SAINT v7.34A (Bruker, 200?)'
_computing_molecular_graphics 'Olex2 (Dolomanov et al., 2009)'
_computing_publication_material 'Olex2 (Dolomanov et al., 2009)'
_computing_structure_refinement 'ShelXL (Sheldrick, 2015)'
_computing_structure_solution 'SHELXS-97 (Sheldrick, 1990)'
_diffrn_ambient_temperature 293.15
_diffrn_measured_fraction_theta_full 0.998
_diffrn_measured_fraction_theta_max 0.991
_diffrn_measurement_device_type 'CCD area detector'
_diffrn_measurement_method 'phi and omega scans'
_diffrn_radiation_monochromator graphite
_diffrn_radiation_type MoK\a
_diffrn_radiation_wavelength 0.71073
_diffrn_reflns_av_R_equivalents 0.0264
_diffrn_reflns_av_unetI/netI 0.0252
_diffrn_reflns_Laue_measured_fraction_full 0.998
_diffrn_reflns_Laue_measured_fraction_max 0.991
_diffrn_reflns_limit_h_max 23
_diffrn_reflns_limit_h_min -23
_diffrn_reflns_limit_k_max 15
_diffrn_reflns_limit_k_min -15
_diffrn_reflns_limit_l_max 21
_diffrn_reflns_limit_l_min -22
_diffrn_reflns_number 29901
_diffrn_reflns_point_group_measured_fraction_full 0.998
_diffrn_reflns_point_group_measured_fraction_max 0.991
_diffrn_reflns_theta_full 25.242
_diffrn_reflns_theta_max 27.631
_diffrn_reflns_theta_min 2.095
_exptl_absorpt_coefficient_mu 1.635
_exptl_absorpt_correction_type none
_exptl_crystal_colour colourless
_exptl_crystal_colour_primary colourless
_exptl_crystal_density_diffrn 1.258
_exptl_crystal_density_method 'not measured'
_exptl_crystal_description block
_exptl_crystal_F_000 1380
_exptl_crystal_size_max 0.16
_exptl_crystal_size_mid 0.14
_exptl_crystal_size_min 0.13
_refine_diff_density_max 0.519
_refine_diff_density_min -0.644
_refine_diff_density_rms 0.059
_refine_ls_extinction_method none
_refine_ls_goodness_of_fit_ref 1.016
_refine_ls_hydrogen_treatment constr
_refine_ls_matrix_type full
_refine_ls_number_parameters 322
_refine_ls_number_reflns 8097
_refine_ls_number_restraints 0
_refine_ls_restrained_S_all 1.016
_refine_ls_R_factor_all 0.0369
_refine_ls_R_factor_gt 0.0257
_refine_ls_shift/su_max 0.001
_refine_ls_shift/su_mean 0.000
_refine_ls_structure_factor_coef Fsqd
_refine_ls_weighting_details 'w=1/[\s^2^(Fo^2^)+(0.0293P)^2^+1.3324P] where P=(Fo^2^+2Fc^2^)/3'
_refine_ls_weighting_scheme calc
_refine_ls_wR_factor_gt 0.0606
_refine_ls_wR_factor_ref 0.0657
_reflns_Friedel_coverage 0.000
_reflns_number_gt 6617
_reflns_number_total 8097
_reflns_threshold_expression 'I > 2\s(I)'
_cod_data_source_file c9dt01582e2.cif
_cod_data_source_block 111226a
_cod_depositor_comments 'Adding full bibliography for 7700314--7700321.cif.'
_cod_database_code 7700317
_shelx_shelxl_version_number 2018/3
_shelx_space_group_comment
;
The symmetry employed for this shelxl refinement is uniquely defined
by the following loop, which should always be used as a source of
symmetry information in preference to the above space-group names.
They are only intended as comments.
;
_shelx_estimated_absorpt_t_max 0.816
_shelx_estimated_absorpt_t_min 0.780
_olex2_refinement_description
;
1. Fixed Uiso
 At 1.2 times of:
  All C(H) groups
 At 1.5 times of:
  All C(H,H,H) groups
2.a Aromatic/amide H refined with riding coordinates:
 C2(H2), C4(H4), C5(H5), C6(H6), C7(H7), C9(H9)
2.b Idealised Me refined as rotating group:
 C11(H11A,H11B,H11C), C12(H12A,H12B,H12C), C13(H13A,H13B,H13C), C14(H14A,H14B,
 H14C), C15(H15A,H15B,H15C), C16(H16A,H16B,H16C), C17(H17A,H17B,H17C), C18(H18A,
 H18B,H18C), C19(H19A,H19B,H19C), C20(H20A,H20B,H20C), C21(H21A,H21B,H21C),
 C22(H22A,H22B,H22C), C23(H23A,H23B,H23C), C24(H24A,H24B,H24C), C25(H25A,H25B,
 H25C)
;
_olex2_submission_special_instructions 'No special instructions were received'

loop_
_space_group_symop_operation_xyz
'x, y, z'
'-x, y+1/2, -z+1/2'
'-x, -y, -z'
'x, -y-1/2, z-1/2'

loop_
_atom_site_label
_atom_site_type_symbol
_atom_site_fract_x
_atom_site_fract_y
_atom_site_fract_z
_atom_site_U_iso_or_equiv
_atom_site_adp_type
_atom_site_occupancy
_atom_site_site_symmetry_order
_atom_site_calc_flag
_atom_site_refinement_flags_posn
C1 C 0.94301(14) 0.51546(19) 0.35188(16) 0.0470(5) Uani 1 1 d .
C2 C 1.00663(15) 0.4688(2) 0.40815(17) 0.0574(7) Uani 1 1 d .
H2 H 1.052277 0.506361 0.435496 0.069 Uiso 1 1 calc R
C3 C 0.98977(14) 0.3541(2) 0.41659(15) 0.0496(6) Uani 1 1 d .
C4 C 1.02958(17) 0.2625(2) 0.46434(18) 0.0653(7) Uani 1 1 d .
H4 H 1.078941 0.273027 0.500627 0.078 Uiso 1 1 calc R
C5 C 0.99535(18) 0.1590(2) 0.4570(2) 0.0684(8) Uani 1 1 d .
H5 H 1.021526 0.098496 0.488635 0.082 Uiso 1 1 calc R
C6 C 0.92157(19) 0.1417(2) 0.40274(19) 0.0699(8) Uani 1 1 d .
H6 H 0.899653 0.069514 0.398637 0.084 Uiso 1 1 calc R
C7 C 0.88038(17) 0.2286(2) 0.35517(18) 0.0629(7) Uani 1 1 d .
H7 H 0.831187 0.216060 0.319062 0.075 Uiso 1 1 calc R
C8 C 0.91441(14) 0.33657(19) 0.36247(14) 0.0453(5) Uani 1 1 d .
C9 C 0.93312(15) 0.6317(2) 0.32461(15) 0.0508(6) Uani 1 1 d .
H9 H 0.973709 0.682146 0.345842 0.061 Uiso 1 1 calc R
C10 C 0.86481(16) 0.7936(2) 0.25132(17) 0.0587(7) Uani 1 1 d .
C11 C 0.9419(2) 0.8566(3) 0.2732(2) 0.0890(11) Uani 1 1 d .
H11A H 0.966477 0.854316 0.331432 0.133 Uiso 1 1 calc GR
H11B H 0.933232 0.934442 0.255463 0.133 Uiso 1 1 calc GR
H11C H 0.974359 0.820353 0.246377 0.133 Uiso 1 1 calc GR
C12 C 0.8164(2) 0.8465(3) 0.2998(2) 0.0862(10) Uani 1 1 d .
H12A H 0.768201 0.806955 0.287284 0.129 Uiso 1 1 calc GR
H12B H 0.807124 0.925470 0.285243 0.129 Uiso 1 1 calc GR
H12C H 0.843517 0.840366 0.357420 0.129 Uiso 1 1 calc GR
C13 C 0.8229(2) 0.8027(3) 0.1608(2) 0.0995(13) Uani 1 1 d .
H13A H 0.851479 0.763265 0.130988 0.149 Uiso 1 1 calc GR
H13B H 0.817761 0.881542 0.144936 0.149 Uiso 1 1 calc GR
H13C H 0.772790 0.769049 0.148681 0.149 Uiso 1 1 calc GR
C14 C 0.7708(2) 0.5297(4) 0.4332(2) 0.0984(13) Uani 1 1 d .
H14A H 0.771065 0.451666 0.416377 0.148 Uiso 1 1 calc GR
H14B H 0.776712 0.532518 0.490594 0.148 Uiso 1 1 calc GR
H14C H 0.812563 0.569883 0.423135 0.148 Uiso 1 1 calc GR
C15 C 0.6796(3) 0.7453(4) 0.4152(3) 0.142(2) Uani 1 1 d .
H15A H 0.724883 0.784081 0.412522 0.214 Uiso 1 1 calc GR
H15B H 0.680420 0.741416 0.471182 0.214 Uiso 1 1 calc GR
H15C H 0.634711 0.786221 0.383373 0.214 Uiso 1 1 calc GR
C16 C 0.5992(3) 0.5202(4) 0.3987(3) 0.1161(16) Uani 1 1 d .
H16A H 0.550680 0.555425 0.370916 0.174 Uiso 1 1 calc GR
H16B H 0.608436 0.522786 0.456792 0.174 Uiso 1 1 calc GR
H16C H 0.598330 0.442214 0.381417 0.174 Uiso 1 1 calc GR
C17 C 0.5747(3) 0.7953(3) 0.1954(3) 0.1301(18) Uani 1 1 d .
H17A H 0.560364 0.811005 0.243350 0.195 Uiso 1 1 calc GR
H17B H 0.533443 0.816666 0.147402 0.195 Uiso 1 1 calc GR
H17C H 0.619971 0.838290 0.197758 0.195 Uiso 1 1 calc GR
C18 C 0.50305(19) 0.5618(4) 0.1758(3) 0.1015(12) Uani 1 1 d .
H18A H 0.510959 0.481973 0.169048 0.152 Uiso 1 1 calc GR
H18B H 0.464609 0.590359 0.127813 0.152 Uiso 1 1 calc GR
H18C H 0.486200 0.572681 0.222722 0.152 Uiso 1 1 calc GR
C19 C 0.62119(19) 0.6158(3) 0.09478(18) 0.0859(10) Uani 1 1 d .
H19A H 0.664435 0.662682 0.095926 0.129 Uiso 1 1 calc GR
H19B H 0.578172 0.635191 0.047839 0.129 Uiso 1 1 calc GR
H19C H 0.634245 0.537000 0.091609 0.129 Uiso 1 1 calc GR
C20 C 0.6476(2) 0.2831(3) 0.2527(2) 0.0866(10) Uani 1 1 d .
H20A H 0.695360 0.281790 0.296798 0.130 Uiso 1 1 calc GR
H20B H 0.614403 0.224191 0.260890 0.130 Uiso 1 1 calc GR
H20C H 0.623283 0.355938 0.251279 0.130 Uiso 1 1 calc GR
C21 C 0.57284(19) 0.2690(4) 0.0690(2) 0.0989(12) Uani 1 1 d .
H21A H 0.552861 0.344961 0.067065 0.148 Uiso 1 1 calc GR
H21B H 0.536851 0.215799 0.078709 0.148 Uiso 1 1 calc GR
H21C H 0.580716 0.251469 0.017785 0.148 Uiso 1 1 calc GR
C22 C 0.7000(2) 0.1083(3) 0.1535(3) 0.1073(13) Uani 1 1 d .
H22A H 0.705991 0.091219 0.101322 0.161 Uiso 1 1 calc GR
H22B H 0.662894 0.057380 0.163340 0.161 Uiso 1 1 calc GR
H22C H 0.748545 0.098957 0.195853 0.161 Uiso 1 1 calc GR
C23 C 0.8394(2) 0.4917(3) 0.0935(2) 0.0860(11) Uani 1 1 d .
H23A H 0.805291 0.555616 0.087321 0.129 Uiso 1 1 calc GR
H23B H 0.865801 0.496519 0.053583 0.129 Uiso 1 1 calc GR
H23C H 0.876239 0.492439 0.147533 0.129 Uiso 1 1 calc GR
C24 C 0.7201(2) 0.3547(4) -0.0312(2) 0.1110(15) Uani 1 1 d .
H24A H 0.692568 0.283822 -0.043113 0.166 Uiso 1 1 calc GR
H24B H 0.751589 0.362809 -0.066112 0.166 Uiso 1 1 calc GR
H24C H 0.684212 0.416725 -0.040791 0.166 Uiso 1 1 calc GR
C25 C 0.8529(2) 0.2367(3) 0.0941(3) 0.1008(13) Uani 1 1 d .
H25A H 0.883926 0.234144 0.150728 0.151 Uiso 1 1 calc GR
H25B H 0.885295 0.248728 0.060675 0.151 Uiso 1 1 calc GR
H25C H 0.825764 0.165909 0.079225 0.151 Uiso 1 1 calc GR
N1 N 0.88472(11) 0.43622(16) 0.32222(12) 0.0468(5) Uani 1 1 d .
N2 N 0.87133(12) 0.66947(16) 0.27259(12) 0.0473(5) Uani 1 1 d .
N3 N 0.66988(12) 0.59246(18) 0.27179(12) 0.0513(5) Uani 1 1 d .
N4 N 0.73245(11) 0.35729(17) 0.14639(12) 0.0489(5) Uani 1 1 d .
Nd1 Nd 0.76612(2) 0.51071(2) 0.23239(2) 0.04184(5) Uani 1 1 d .
Si1 Si 0.67742(5) 0.59801(8) 0.37355(5) 0.0678(2) Uani 1 1 d .
Si2 Si 0.59504(5) 0.64022(7) 0.19120(6) 0.0670(2) Uani 1 1 d .
Si3 Si 0.66638(5) 0.25856(6) 0.15362(5) 0.06015(19) Uani 1 1 d .
Si4 Si 0.78242(4) 0.35590(7) 0.07809(5) 0.05937(19) Uani 1 1 d .

loop_
_atom_site_aniso_label
_atom_site_aniso_U_11
_atom_site_aniso_U_22
_atom_site_aniso_U_33
_atom_site_aniso_U_23
_atom_site_aniso_U_13
_atom_site_aniso_U_12
C1 0.0424(13) 0.0442(12) 0.0503(14) 0.0026(10) 0.0089(11) 0.0003(10)
C2 0.0408(14) 0.0550(14) 0.0643(17) 0.0060(12) -0.0001(12) -0.0037(11)
C3 0.0434(14) 0.0485(13) 0.0529(14) 0.0045(10) 0.0096(11) 0.0044(10)
C4 0.0546(17) 0.0615(17) 0.0681(18) 0.0148(13) 0.0031(14) 0.0111(13)
C5 0.072(2) 0.0543(16) 0.075(2) 0.0149(14) 0.0177(16) 0.0167(14)
C6 0.083(2) 0.0408(14) 0.084(2) 0.0024(13) 0.0232(18) -0.0011(13)
C7 0.0576(17) 0.0462(14) 0.0760(19) -0.0030(13) 0.0085(14) -0.0044(12)
C8 0.0436(13) 0.0422(12) 0.0472(13) -0.0003(10) 0.0103(11) 0.0046(10)
C9 0.0467(14) 0.0448(13) 0.0573(15) -0.0001(11) 0.0114(12) -0.0059(10)
C10 0.0645(17) 0.0430(13) 0.0624(16) 0.0112(11) 0.0114(14) 0.0012(12)
C11 0.088(2) 0.0606(18) 0.112(3) 0.0259(18) 0.023(2) -0.0134(17)
C12 0.104(3) 0.0485(16) 0.109(3) 0.0033(16) 0.038(2) 0.0150(17)
C13 0.141(4) 0.066(2) 0.066(2) 0.0187(16) -0.003(2) 0.007(2)
C14 0.081(3) 0.160(4) 0.0489(18) 0.000(2) 0.0132(17) 0.010(2)
C15 0.231(6) 0.112(3) 0.116(4) -0.041(3) 0.099(4) 0.002(4)
C16 0.098(3) 0.173(5) 0.094(3) 0.009(3) 0.054(3) -0.017(3)
C17 0.110(3) 0.086(3) 0.173(5) 0.012(3) 0.015(3) 0.050(3)
C18 0.051(2) 0.137(4) 0.109(3) 0.011(3) 0.016(2) 0.006(2)
C19 0.065(2) 0.118(3) 0.066(2) 0.0329(19) 0.0080(16) 0.0188(19)
C20 0.088(2) 0.088(2) 0.088(2) 0.0156(19) 0.035(2) -0.0120(19)
C21 0.058(2) 0.117(3) 0.100(3) -0.001(2) -0.0057(19) -0.026(2)
C22 0.119(3) 0.0539(19) 0.140(4) -0.006(2) 0.030(3) -0.009(2)
C23 0.092(3) 0.096(3) 0.088(3) -0.0171(18) 0.054(2) -0.0231(19)
C24 0.084(3) 0.189(5) 0.056(2) -0.028(2) 0.0155(18) 0.001(3)
C25 0.071(2) 0.097(3) 0.137(3) -0.026(2) 0.036(2) 0.019(2)
N1 0.0390(11) 0.0431(10) 0.0512(12) 0.0012(8) 0.0043(9) 0.0022(8)
N2 0.0494(12) 0.0395(10) 0.0495(11) 0.0037(8) 0.0109(9) 0.0021(8)
N3 0.0474(12) 0.0548(12) 0.0523(12) 0.0012(9) 0.0168(10) 0.0092(9)
N4 0.0388(11) 0.0510(11) 0.0511(12) -0.0063(9) 0.0062(9) 0.0020(9)
Nd1 0.03514(7) 0.04403(7) 0.04259(8) -0.00205(5) 0.00701(5) 0.00399(5)
Si1 0.0700(5) 0.0826(6) 0.0600(5) -0.0075(4) 0.0337(4) 0.0012(4)
Si2 0.0481(4) 0.0697(5) 0.0803(6) 0.0116(4) 0.0165(4) 0.0214(4)
Si3 0.0531(4) 0.0521(4) 0.0653(5) 0.0015(3) 0.0048(4) -0.0066(3)
Si4 0.0471(4) 0.0706(5) 0.0580(4) -0.0197(4) 0.0133(3) 0.0027(3)

loop_
_atom_type_symbol
_atom_type_description
_atom_type_scat_dispersion_real
_atom_type_scat_dispersion_imag
_atom_type_scat_source
C C 0.0033 0.0016 'International Tables Vol C Tables 4.2.6.8 and 6.1.1.4'
H H 0.0000 0.0000 'International Tables Vol C Tables 4.2.6.8 and 6.1.1.4'
N N 0.0061 0.0033 'International Tables Vol C Tables 4.2.6.8 and 6.1.1.4'
Nd Nd -0.1943 3.0179 'International Tables Vol C Tables 4.2.6.8 and 6.1.1.4'
Si Si 0.0817 0.0704 'International Tables Vol C Tables 4.2.6.8 and 6.1.1.4'

loop_
_geom_angle_atom_site_label_1
_geom_angle_atom_site_label_2
_geom_angle_atom_site_label_3
_geom_angle
C2 C1 C9 126.9(2)
C2 C1 N1 112.1(2)
N1 C1 C9 121.0(2)
C1 C2 H2 126.6
C1 C2 C3 106.9(2)
C3 C2 H2 126.6
C2 C3 C4 134.8(2)
C2 C3 C8 105.9(2)
C4 C3 C8 119.4(2)
C3 C4 H4 120.3
C5 C4 C3 119.4(3)
C5 C4 H4 120.3
C4 C5 H5 119.5
C4 C5 C6 121.1(3)
C6 C5 H5 119.5
C5 C6 H6 119.2
C7 C6 C5 121.6(3)
C7 C6 H6 119.2
C6 C7 H7 120.9
C6 C7 C8 118.2(3)
C8 C7 H7 120.9
C7 C8 C3 120.3(2)
N1 C8 C3 110.8(2)
N1 C8 C7 128.9(2)
C1 C9 H9 118.3
N2 C9 C1 123.4(2)
N2 C9 H9 118.3
C12 C10 C11 108.7(3)
C13 C10 C11 110.3(3)
C13 C10 C12 110.0(3)
N2 C10 C11 114.4(2)
N2 C10 C12 106.0(2)
N2 C10 C13 107.2(2)
C10 C11 H11A 109.5
C10 C11 H11B 109.5
C10 C11 H11C 109.5
H11A C11 H11B 109.5
H11A C11 H11C 109.5
H11B C11 H11C 109.5
C10 C12 H12A 109.5
C10 C12 H12B 109.5
C10 C12 H12C 109.5
H12A C12 H12B 109.5
H12A C12 H12C 109.5
H12B C12 H12C 109.5
C10 C13 H13A 109.5
C10 C13 H13B 109.5
C10 C13 H13C 109.5
H13A C13 H13B 109.5
H13A C13 H13C 109.5
H13B C13 H13C 109.5
H14A C14 H14B 109.5
H14A C14 H14C 109.5
H14B C14 H14C 109.5
Si1 C14 H14A 109.5
Si1 C14 H14B 109.5
Si1 C14 H14C 109.5
H15A C15 H15B 109.5
H15A C15 H15C 109.5
H15B C15 H15C 109.5
Si1 C15 H15A 109.5
Si1 C15 H15B 109.5
Si1 C15 H15C 109.5
H16A C16 H16B 109.5
H16A C16 H16C 109.5
H16B C16 H16C 109.5
Si1 C16 H16A 109.5
Si1 C16 H16B 109.5
Si1 C16 H16C 109.5
H17A C17 H17B 109.5
H17A C17 H17C 109.5
H17B C17 H17C 109.5
Si2 C17 H17A 109.5
Si2 C17 H17B 109.5
Si2 C17 H17C 109.5
H18A C18 H18B 109.5
H18A C18 H18C 109.5
H18B C18 H18C 109.5
Si2 C18 H18A 109.5
Si2 C18 H18B 109.5
Si2 C18 H18C 109.5
H19A C19 H19B 109.5
H19A C19 H19C 109.5
H19B C19 H19C 109.5
Si2 C19 H19A 109.5
Si2 C19 H19B 109.5
Si2 C19 H19C 109.5
H20A C20 H20B 109.5
H20A C20 H20C 109.5
H20B C20 H20C 109.5
Si3 C20 H20A 109.5
Si3 C20 H20B 109.5
Si3 C20 H20C 109.5
H21A C21 H21B 109.5
H21A C21 H21C 109.5
H21B C21 H21C 109.5
Si3 C21 H21A 109.5
Si3 C21 H21B 109.5
Si3 C21 H21C 109.5
H22A C22 H22B 109.5
H22A C22 H22C 109.5
H22B C22 H22C 109.5
Si3 C22 H22A 109.5
Si3 C22 H22B 109.5
Si3 C22 H22C 109.5
H23A C23 H23B 109.5
H23A C23 H23C 109.5
H23B C23 H23C 109.5
Si4 C23 H23A 109.5
Si4 C23 H23B 109.5
Si4 C23 H23C 109.5
H24A C24 H24B 109.5
H24A C24 H24C 109.5
H24B C24 H24C 109.5
Si4 C24 H24A 109.5
Si4 C24 H24B 109.5
Si4 C24 H24C 109.5
H25A C25 H25B 109.5
H25A C25 H25C 109.5
H25B C25 H25C 109.5
Si4 C25 H25A 109.5
Si4 C25 H25B 109.5
Si4 C25 H25C 109.5
C1 N1 Nd1 115.38(15)
C8 N1 C1 104.37(19)
C8 N1 Nd1 139.92(16)
C9 N2 C10 119.5(2)
C9 N2 Nd1 110.70(15)
C10 N2 Nd1 129.34(15)
Si1 N3 Nd1 119.92(11)
Si2 N3 Nd1 113.11(10)
Si2 N3 Si1 126.96(13)
Si3 N4 Nd1 122.53(11)
Si4 N4 Nd1 111.12(10)
Si4 N4 Si3 126.34(12)
N1 Nd1 N2 69.30(6)
N3 Nd1 N1 125.97(7)
N3 Nd1 N2 101.34(7)
N4 Nd1 N1 97.69(7)
N4 Nd1 N2 139.22(7)
N4 Nd1 N3 116.49(7)
C15 Si1 C14 106.3(2)
C16 Si1 C14 107.4(2)
C16 Si1 C15 106.8(2)
N3 Si1 C14 107.85(14)
N3 Si1 C15 114.38(17)
N3 Si1 C16 113.65(17)
C17 Si2 C18 107.7(2)
C17 Si2 C19 107.0(2)
C18 Si2 C19 105.72(18)
N3 Si2 C17 114.06(17)
N3 Si2 C18 114.26(15)
N3 Si2 C19 107.54(12)
C20 Si3 C21 108.17(18)
C20 Si3 C22 107.66(18)
C22 Si3 C21 106.42(19)
N4 Si3 C20 107.65(13)
N4 Si3 C21 113.29(14)
N4 Si3 C22 113.41(15)
C24 Si4 C23 106.5(2)
C25 Si4 C23 106.68(18)
C25 Si4 C24 108.47(19)
N4 Si4 C23 106.93(13)
N4 Si4 C24 113.90(14)
N4 Si4 C25 113.85(16)

loop_
_geom_bond_atom_site_label_1
_geom_bond_atom_site_label_2
_geom_bond_distance
C1 C2 1.371(3)
C1 C9 1.434(3)
C1 N1 1.385(3)
C2 H2 0.9300
C2 C3 1.398(3)
C3 C4 1.407(3)
C3 C8 1.414(3)
C4 H4 0.9300
C4 C5 1.354(4)
C5 H5 0.9300
C5 C6 1.392(4)
C6 H6 0.9300
C6 C7 1.374(4)
C7 H7 0.9300
C7 C8 1.399(3)
C8 N1 1.379(3)
C9 H9 0.9300
C9 N2 1.279(3)
C10 C11 1.532(4)
C10 C12 1.530(4)
C10 C13 1.507(4)
C10 N2 1.497(3)
C11 H11A 0.9600
C11 H11B 0.9600
C11 H11C 0.9600
C12 H12A 0.9600
C12 H12B 0.9600
C12 H12C 0.9600
C13 H13A 0.9600
C13 H13B 0.9600
C13 H13C 0.9600
C14 H14A 0.9600
C14 H14B 0.9600
C14 H14C 0.9600
C14 Si1 1.873(4)
C15 H15A 0.9600
C15 H15B 0.9600
C15 H15C 0.9600
C15 Si1 1.866(4)
C16 H16A 0.9600
C16 H16B 0.9600
C16 H16C 0.9600
C16 Si1 1.863(4)
C17 H17A 0.9600
C17 H17B 0.9600
C17 H17C 0.9600
C17 Si2 1.863(4)
C18 H18A 0.9600
C18 H18B 0.9600
C18 H18C 0.9600
C18 Si2 1.864(4)
C19 H19A 0.9600
C19 H19B 0.9600
C19 H19C 0.9600
C19 Si2 1.890(3)
C20 H20A 0.9600
C20 H20B 0.9600
C20 H20C 0.9600
C20 Si3 1.866(4)
C21 H21A 0.9600
C21 H21B 0.9600
C21 H21C 0.9600
C21 Si3 1.868(3)
C22 H22A 0.9600
C22 H22B 0.9600
C22 H22C 0.9600
C22 Si3 1.867(3)
C23 H23A 0.9600
C23 H23B 0.9600
C23 H23C 0.9600
C23 Si4 1.876(3)
C24 H24A 0.9600
C24 H24B 0.9600
C24 H24C 0.9600
C24 Si4 1.865(3)
C25 H25A 0.9600
C25 H25B 0.9600
C25 H25C 0.9600
C25 Si4 1.863(3)
N1 Nd1 2.3967(19)
N2 Nd1 2.611(2)
N3 Nd1 2.292(2)
N3 Si1 1.714(2)
N3 Si2 1.706(2)
N4 Nd1 2.2865(19)
N4 Si3 1.708(2)
N4 Si4 1.705(2)

loop_
_geom_torsion_atom_site_label_1
_geom_torsion_atom_site_label_2
_geom_torsion_atom_site_label_3
_geom_torsion_atom_site_label_4
_geom_torsion
C1 C2 C3 C4 -179.0(3)
C1 C2 C3 C8 0.5(3)
C1 C9 N2 C10 176.6(2)
C1 C9 N2 Nd1 3.7(3)
C2 C1 C9 N2 -178.9(3)
C2 C1 N1 C8 0.0(3)
C2 C1 N1 Nd1 174.73(18)
C2 C3 C4 C5 -179.8(3)
C2 C3 C8 C7 179.0(3)
C2 C3 C8 N1 -0.6(3)
C3 C4 C5 C6 0.2(5)
C3 C8 N1 C1 0.3(3)
C3 C8 N1 Nd1 -172.24(18)
C4 C3 C8 C7 -1.4(4)
C4 C3 C8 N1 179.1(2)
C4 C5 C6 C7 -0.5(5)
C5 C6 C7 C8 -0.1(5)
C6 C7 C8 C3 1.1(4)
C6 C7 C8 N1 -179.5(3)
C7 C8 N1 C1 -179.1(3)
C7 C8 N1 Nd1 8.3(4)
C8 C3 C4 C5 0.7(4)
C9 C1 C2 C3 178.8(3)
C9 C1 N1 C8 -179.2(2)
C9 C1 N1 Nd1 -4.5(3)
C11 C10 N2 C9 18.7(4)
C11 C10 N2 Nd1 -169.8(2)
C12 C10 N2 C9 -101.1(3)
C12 C10 N2 Nd1 70.4(3)
C13 C10 N2 C9 141.4(3)
C13 C10 N2 Nd1 -47.1(3)
N1 C1 C2 C3 -0.4(3)
N1 C1 C9 N2 0.3(4)
Nd1 N3 Si1 C14 0.0(2)
Nd1 N3 Si1 C15 118.0(2)
Nd1 N3 Si1 C16 -119.04(19)
Nd1 N3 Si2 C17 -121.8(2)
Nd1 N3 Si2 C18 113.70(18)
Nd1 N3 Si2 C19 -3.30(18)
Nd1 N4 Si3 C20 -12.06(18)
Nd1 N4 Si3 C21 107.49(18)
Nd1 N4 Si3 C22 -131.06(17)
Nd1 N4 Si4 C23 -5.76(18)
Nd1 N4 Si4 C24 -123.12(18)
Nd1 N4 Si4 C25 111.80(16)
Si1 N3 Si2 C17 59.5(3)
Si1 N3 Si2 C18 -65.0(2)
Si1 N3 Si2 C19 177.99(18)
Si2 N3 Si1 C14 178.6(2)
Si2 N3 Si1 C15 -63.4(3)
Si2 N3 Si1 C16 59.6(2)
Si3 N4 Si4 C23 175.15(18)
Si3 N4 Si4 C24 57.8(2)
Si3 N4 Si4 C25 -67.3(2)
Si4 N4 Si3 C20 166.93(17)
Si4 N4 Si3 C21 -73.5(2)
Si4 N4 Si3 C22 47.9(2)
